data_4110372
loop_
_publ_author_name
'Norio Nakata'
'Akira Sekiguchi'

_publ_section_title
;
 A Stable Silaborene: Synthesis and Characterization
;
_journal_name_full 'Journal of the American Chemical Society'
_journal_page_first 422
_journal_page_last 423
_journal_paper_doi 10.1021/ja0570741
_journal_volume 128
_journal_year 2006
_chemical_formula_sum 'C51 H107 B Li N O6 Si4'
_chemical_formula_weight 960.49
_chemical_name_systematic
; 
 borylsilyl anion 
;
_space_group_IT_number 14
_symmetry_cell_setting monoclinic
_symmetry_space_group_name_Hall '-P 2yn'
_symmetry_space_group_name_H-M 'P 1 21/n 1'
_atom_sites_solution_hydrogens geom
_atom_sites_solution_primary direct
_atom_sites_solution_secondary difmap
_audit_creation_method SHELXL-97
_cell_angle_alpha 90.00
_cell_angle_beta 95.189(3)
_cell_angle_gamma 90.00
_cell_formula_units_Z 4
_cell_length_a 12.2370(6)
_cell_length_b 28.0650(13)
_cell_length_c 17.9290(5)
_cell_measurement_reflns_used 14310
_cell_measurement_temperature 120(2)
_cell_measurement_theta_max 27.99
_cell_measurement_theta_min 2.23
_cell_volume 6132.1(4)
_computing_cell_refinement 'HKL scalepack'
_computing_data_collection 'MacScience Xpress'
_computing_data_reduction Denzo
_computing_molecular_graphics ORTEP
_computing_publication_material CIFTAB
_computing_structure_refinement 'SHELXL-97 (Sheldrick, 1997)'
_computing_structure_solution SIR92
_diffrn_ambient_temperature 120(2)
_diffrn_measured_fraction_theta_full 0.967
_diffrn_measured_fraction_theta_max 0.967
_diffrn_measurement_device_type 'MacScience DIP2030 Image plate'
_diffrn_radiation_monochromator graphite
_diffrn_radiation_source 'rotating anode'
_diffrn_radiation_type MoK\a
_diffrn_radiation_wavelength 0.71070
_diffrn_reflns_av_R_equivalents 0.0000
_diffrn_reflns_av_sigmaI/netI 0.0473
_diffrn_reflns_limit_h_max 16
_diffrn_reflns_limit_h_min 0
_diffrn_reflns_limit_k_max 36
_diffrn_reflns_limit_k_min 0
_diffrn_reflns_limit_l_max 23
_diffrn_reflns_limit_l_min -23
_diffrn_reflns_number 14310
_diffrn_reflns_theta_full 27.99
_diffrn_reflns_theta_max 27.99
_diffrn_reflns_theta_min 2.23
_exptl_absorpt_coefficient_mu 0.138
_exptl_absorpt_correction_T_max 0.9729
_exptl_absorpt_correction_T_min 0.9533
_exptl_absorpt_correction_type none
_exptl_crystal_colour orange
_exptl_crystal_density_diffrn 1.040
_exptl_crystal_description block
_exptl_crystal_F_000 2128
_exptl_crystal_size_max 0.35
_exptl_crystal_size_mid 0.35
_exptl_crystal_size_min 0.20
_refine_diff_density_max 0.806
_refine_diff_density_min -0.525
_refine_diff_density_rms 0.069
_refine_ls_extinction_method SHELXL
_refine_ls_goodness_of_fit_ref 1.057
_refine_ls_hydrogen_treatment mixed
_refine_ls_matrix_type full
_refine_ls_number_parameters 762
_refine_ls_number_reflns 14310
_refine_ls_number_restraints 1
_refine_ls_restrained_S_all 1.057
_refine_ls_R_factor_all 0.0996
_refine_ls_R_factor_gt 0.0678
_refine_ls_shift/su_max 0.010
_refine_ls_shift/su_mean 0.000
_refine_ls_structure_factor_coef Fsqd
_refine_ls_weighting_details 'calc w=1/[\s^2^(Fo^2^)+(0.1239P)^2^+0.7240P] where P=(Fo^2^+2Fc^2^)/3'
_refine_ls_weighting_scheme calc
_refine_ls_wR_factor_gt 0.1823
_refine_ls_wR_factor_ref 0.2046
_reflns_number_gt 9667
_reflns_number_total 14310
_reflns_threshold_expression >2sigma(I)
_cod_data_source_file ja0570741si20051018_020234.cif
_cod_data_source_block borylsilyl
_cod_original_sg_symbol_H-M 'P 21/n '
_cod_database_code 4110372

loop_
_symmetry_equiv_pos_as_xyz
'x, y, z'
'-x+1/2, y+1/2, -z+1/2'
'-x, -y, -z'
'x-1/2, -y-1/2, z-1/2'

loop_
_atom_site_label
_atom_site_type_symbol
_atom_site_fract_x
_atom_site_fract_y
_atom_site_fract_z
_atom_site_U_iso_or_equiv
_atom_site_adp_type
_atom_site_occupancy
_atom_site_symmetry_multiplicity
_atom_site_calc_flag
_atom_site_refinement_flags
_atom_site_disorder_assembly
_atom_site_disorder_group
B1 B 0.1263(2) 0.14604(9) 0.18639(14) 0.0333(5) Uani 1 1 d . . .
Si1 Si -0.02363(5) 0.13293(2) 0.20588(3) 0.03384(15) Uani 1 1 d . . .
Si2 Si -0.07642(5) 0.13266(2) 0.33001(3) 0.03286(15) Uani 1 1 d . . .
C1 C -0.2253(2) 0.11387(9) 0.33377(14) 0.0424(5) Uani 1 1 d . . .
H1 H -0.2312 0.0792 0.3284 0.064 Uiso 1 1 calc R . .
H2 H -0.2709 0.1293 0.2929 0.064 Uiso 1 1 calc R . .
H3 H -0.2505 0.1235 0.3819 0.064 Uiso 1 1 calc R . .
C2 C -0.0690(2) 0.19642(9) 0.37294(13) 0.0383(5) Uani 1 1 d . . .
C3 C -0.0893(2) 0.19761(10) 0.45595(14) 0.0501(6) Uani 1 1 d . . .
H4 H -0.0314 0.1797 0.4851 0.075 Uiso 1 1 calc R . .
H5 H -0.1607 0.1832 0.4626 0.075 Uiso 1 1 calc R . .
H6 H -0.0888 0.2307 0.4734 0.075 Uiso 1 1 calc R . .
C4 C 0.0407(2) 0.22125(9) 0.36310(15) 0.0452(6) Uani 1 1 d . . .
H7 H 0.0385 0.2540 0.3820 0.068 Uiso 1 1 calc R . .
H8 H 0.0532 0.2218 0.3099 0.068 Uiso 1 1 calc R . .
H9 H 0.1005 0.2038 0.3912 0.068 Uiso 1 1 calc R . .
C5 C -0.1602(2) 0.22600(9) 0.32957(15) 0.0457(6) Uani 1 1 d . . .
H10 H -0.2319 0.2119 0.3365 0.069 Uiso 1 1 calc R . .
H11 H -0.1488 0.2261 0.2762 0.069 Uiso 1 1 calc R . .
H12 H -0.1579 0.2588 0.3485 0.069 Uiso 1 1 calc R . .
C6 C -0.0009(2) 0.08560(9) 0.39589(13) 0.0413(5) Uani 1 1 d . . .
C7 C 0.0061(3) 0.03917(10) 0.35118(16) 0.0553(7) Uani 1 1 d . . .
H13 H 0.0481 0.0448 0.3080 0.083 Uiso 1 1 calc R . .
H14 H -0.0681 0.0285 0.3337 0.083 Uiso 1 1 calc R . .
H15 H 0.0427 0.0146 0.3833 0.083 Uiso 1 1 calc R . .
C8 C -0.0646(3) 0.07337(11) 0.46425(15) 0.0538(7) Uani 1 1 d . . .
H16 H -0.0221 0.0505 0.4964 0.081 Uiso 1 1 calc R . .
H17 H -0.1358 0.0594 0.4469 0.081 Uiso 1 1 calc R . .
H18 H -0.0761 0.1025 0.4927 0.081 Uiso 1 1 calc R . .
C9 C 0.1151(2) 0.10074(10) 0.42518(14) 0.0480(6) Uani 1 1 d . . .
H19 H 0.1510 0.0747 0.4544 0.072 Uiso 1 1 calc R . .
H20 H 0.1113 0.1289 0.4571 0.072 Uiso 1 1 calc R . .
H21 H 0.1574 0.1083 0.3828 0.072 Uiso 1 1 calc R . .
Si3 Si -0.15308(6) 0.11853(2) 0.10218(4) 0.03756(16) Uani 1 1 d . . .
C10 C -0.0799(2) 0.12339(10) 0.01352(13) 0.0436(6) Uani 1 1 d . . .
H22 H -0.1173 0.1034 -0.0257 0.065 Uiso 1 1 calc R . .
H23 H -0.0038 0.1127 0.0238 0.065 Uiso 1 1 calc R . .
H24 H -0.0807 0.1566 -0.0033 0.065 Uiso 1 1 calc R . .
C11 C -0.2057(2) 0.05269(10) 0.10163(14) 0.0485(6) Uani 1 1 d . . .
C12 C -0.2430(3) 0.03788(11) 0.17758(16) 0.0571(7) Uani 1 1 d . . .
H25 H -0.3111 0.0546 0.1860 0.086 Uiso 1 1 calc R . .
H26 H -0.1860 0.0462 0.2174 0.086 Uiso 1 1 calc R . .
H27 H -0.2558 0.0034 0.1779 0.086 Uiso 1 1 calc R . .
C13 C -0.2937(3) 0.04192(11) 0.03789(17) 0.0584(7) Uani 1 1 d . . .
H28 H -0.3030 0.0074 0.0328 0.088 Uiso 1 1 calc R . .
H29 H -0.2712 0.0551 -0.0090 0.088 Uiso 1 1 calc R . .
H30 H -0.3633 0.0564 0.0489 0.088 Uiso 1 1 calc R . .
C14 C -0.1058(3) 0.01964(11) 0.09004(19) 0.0628(8) Uani 1 1 d . . .
H31 H -0.1279 -0.0138 0.0941 0.094 Uiso 1 1 calc R . .
H32 H -0.0458 0.0266 0.1284 0.094 Uiso 1 1 calc R . .
H33 H -0.0811 0.0253 0.0403 0.094 Uiso 1 1 calc R . .
C15 C -0.2706(2) 0.16525(10) 0.08771(14) 0.0443(6) Uani 1 1 d . . .
C16 C -0.3487(2) 0.16356(13) 0.14959(17) 0.0629(8) Uani 1 1 d . . .
H34 H -0.3074 0.1694 0.1981 0.094 Uiso 1 1 calc R . .
H35 H -0.3835 0.1321 0.1500 0.094 Uiso 1 1 calc R . .
H36 H -0.4052 0.1881 0.1403 0.094 Uiso 1 1 calc R . .
C17 C -0.2170(2) 0.21507(10) 0.08797(16) 0.0499(6) Uani 1 1 d . . .
H37 H -0.2744 0.2395 0.0839 0.075 Uiso 1 1 calc R . .
H38 H -0.1724 0.2178 0.0454 0.075 Uiso 1 1 calc R . .
H39 H -0.1703 0.2195 0.1348 0.075 Uiso 1 1 calc R . .
C18 C -0.3397(3) 0.16001(13) 0.01174(17) 0.0641(8) Uani 1 1 d . . .
H40 H -0.3791 0.1296 0.0104 0.096 Uiso 1 1 calc R . .
H41 H -0.2913 0.1609 -0.0289 0.096 Uiso 1 1 calc R . .
H42 H -0.3927 0.1862 0.0055 0.096 Uiso 1 1 calc R . .
N1 N 0.16841(15) 0.14968(7) 0.10900(10) 0.0327(4) Uani 1 1 d . . .
C19 C 0.19168(19) 0.19871(8) 0.08202(13) 0.0355(5) Uani 1 1 d . . .
C20 C 0.1975(2) 0.19718(9) -0.00312(13) 0.0405(5) Uani 1 1 d . . .
H43 H 0.1235 0.1901 -0.0276 0.049 Uiso 1 1 calc R . .
H44 H 0.2193 0.2290 -0.0204 0.049 Uiso 1 1 calc R . .
C21 C 0.2778(2) 0.16039(10) -0.02794(14) 0.0472(6) Uani 1 1 d . . .
H45 H 0.3535 0.1691 -0.0088 0.057 Uiso 1 1 calc R . .
H46 H 0.2739 0.1593 -0.0833 0.057 Uiso 1 1 calc R . .
C22 C 0.2486(2) 0.11185(9) 0.00238(14) 0.0465(6) Uani 1 1 d . . .
H47 H 0.3040 0.0884 -0.0110 0.056 Uiso 1 1 calc R . .
H48 H 0.1767 0.1018 -0.0223 0.056 Uiso 1 1 calc R . .
C23 C 0.2430(2) 0.11084(9) 0.08800(13) 0.0397(5) Uani 1 1 d . . .
C24 C 0.2969(2) 0.22303(9) 0.11993(15) 0.0459(6) Uani 1 1 d . . .
H49 H 0.2986 0.2196 0.1744 0.069 Uiso 1 1 calc R . .
H50 H 0.2963 0.2570 0.1069 0.069 Uiso 1 1 calc R . .
H51 H 0.3620 0.2079 0.1023 0.069 Uiso 1 1 calc R . .
C25 C 0.0956(2) 0.23120(9) 0.09681(15) 0.0445(6) Uani 1 1 d . . .
H52 H 0.0267 0.2167 0.0758 0.067 Uiso 1 1 calc R . .
H53 H 0.1049 0.2622 0.0732 0.067 Uiso 1 1 calc R . .
H54 H 0.0936 0.2355 0.1509 0.067 Uiso 1 1 calc R . .
C26 C 0.3610(2) 0.11185(11) 0.12710(16) 0.0530(7) Uani 1 1 d . . .
H55 H 0.3997 0.1399 0.1104 0.080 Uiso 1 1 calc R . .
H56 H 0.4001 0.0829 0.1142 0.080 Uiso 1 1 calc R . .
H57 H 0.3579 0.1133 0.1815 0.080 Uiso 1 1 calc R . .
C27 C 0.1932(3) 0.06275(9) 0.10682(15) 0.0500(6) Uani 1 1 d . . .
H58 H 0.1941 0.0595 0.1613 0.075 Uiso 1 1 calc R . .
H59 H 0.2362 0.0370 0.0870 0.075 Uiso 1 1 calc R . .
H60 H 0.1173 0.0610 0.0842 0.075 Uiso 1 1 calc R . .
C28 C 0.20927(19) 0.15494(9) 0.25509(13) 0.0376(5) Uani 1 1 d . . .
C29 C 0.2784(2) 0.16550(9) 0.30644(13) 0.0416(5) Uani 1 1 d . . .
Si4 Si 0.37789(6) 0.19274(3) 0.37471(4) 0.04099(17) Uani 1 1 d . . .
C30 C 0.3601(3) 0.17212(13) 0.47159(15) 0.0596(8) Uani 1 1 d . . .
H61 H 0.2870 0.1811 0.4849 0.089 Uiso 1 1 calc R . .
H62 H 0.4160 0.1870 0.5067 0.089 Uiso 1 1 calc R . .
H63 H 0.3680 0.1374 0.4741 0.089 Uiso 1 1 calc R . .
C31 C 0.3586(3) 0.25820(11) 0.37015(18) 0.0568(7) Uani 1 1 d . . .
H64 H 0.3665 0.2693 0.3191 0.085 Uiso 1 1 calc R . .
H65 H 0.4140 0.2737 0.4049 0.085 Uiso 1 1 calc R . .
H66 H 0.2852 0.2663 0.3840 0.085 Uiso 1 1 calc R . .
C32 C 0.5188(2) 0.17712(12) 0.35180(18) 0.0583(7) Uani 1 1 d . . .
H67 H 0.5282 0.1425 0.3540 0.087 Uiso 1 1 calc R . .
H68 H 0.5727 0.1922 0.3880 0.087 Uiso 1 1 calc R . .
H69 H 0.5296 0.1884 0.3013 0.087 Uiso 1 1 calc R . .
Li1 Li 0.0523(4) 0.42544(15) 0.1994(2) 0.0428(9) Uani 1 1 d D . .
C33 C -0.1906(4) 0.4525(2) 0.1195(3) 0.0807(15) Uani 0.836(2) 1 d P A 1
H70 H -0.1983 0.4191 0.1042 0.121 Uiso 0.836(2) 1 calc PR A 1
H71 H -0.2305 0.4728 0.0817 0.121 Uiso 0.836(2) 1 calc PR A 1
H72 H -0.2208 0.4569 0.1678 0.121 Uiso 0.836(2) 1 calc PR A 1
O1 O -0.0782(2) 0.46523(10) 0.12632(15) 0.0561(6) Uani 0.836(2) 1 d P A 1
C34 C -0.0629(4) 0.51390(14) 0.1483(2) 0.0639(10) Uani 0.836(2) 1 d P A 1
H73 H -0.0819 0.5184 0.2003 0.077 Uiso 0.836(2) 1 calc PR A 1
H74 H -0.1106 0.5348 0.1149 0.077 Uiso 0.836(2) 1 calc PR A 1
C35 C 0.0543(4) 0.52573(13) 0.1426(2) 0.0642(10) Uani 0.836(2) 1 d P A 1
H75 H 0.0717 0.5230 0.0899 0.077 Uiso 0.836(2) 1 calc PR A 1
H76 H 0.0691 0.5589 0.1595 0.077 Uiso 0.836(2) 1 calc PR A 1
O2 O 0.1213(3) 0.49340(13) 0.1887(4) 0.0502(11) Uani 0.836(2) 1 d P A 1
C36 C 0.2341(3) 0.50428(15) 0.1876(2) 0.0672(11) Uani 0.836(2) 1 d P A 1
H77 H 0.2778 0.4818 0.2199 0.101 Uiso 0.836(2) 1 calc PR A 1
H78 H 0.2478 0.5368 0.2059 0.101 Uiso 0.836(2) 1 calc PR A 1
H79 H 0.2550 0.5017 0.1362 0.101 Uiso 0.836(2) 1 calc PR A 1
C37 C 0.1010(3) 0.41349(16) 0.02976(18) 0.0572(9) Uani 0.836(2) 1 d P A 1
H80 H 0.0256 0.4253 0.0207 0.086 Uiso 0.836(2) 1 calc PR A 1
H81 H 0.1142 0.3890 -0.0074 0.086 Uiso 0.836(2) 1 calc PR A 1
H82 H 0.1524 0.4399 0.0257 0.086 Uiso 0.836(2) 1 calc PR A 1
O3 O 0.1167(2) 0.39345(11) 0.10295(13) 0.0465(6) Uani 0.836(2) 1 d P A 1
C38 C 0.2261(3) 0.37587(14) 0.11869(19) 0.0531(8) Uani 0.836(2) 1 d P A 1
H83 H 0.2797 0.4020 0.1152 0.064 Uiso 0.836(2) 1 calc PR A 1
H84 H 0.2415 0.3508 0.0823 0.064 Uiso 0.836(2) 1 calc PR A 1
C39 C 0.2345(3) 0.35586(13) 0.19635(19) 0.0539(9) Uani 0.836(2) 1 d P A 1
H85 H 0.1844 0.3283 0.1991 0.065 Uiso 0.836(2) 1 calc PR A 1
H86 H 0.3104 0.3451 0.2111 0.065 Uiso 0.836(2) 1 calc PR A 1
O4 O 0.2045(3) 0.39327(13) 0.24493(17) 0.0502(7) Uani 0.836(2) 1 d P A 1
C40 C 0.2204(4) 0.37784(18) 0.3213(2) 0.0775(14) Uani 0.836(2) 1 d P A 1
H87 H 0.1996 0.4035 0.3542 0.116 Uiso 0.836(2) 1 calc PR A 1
H88 H 0.2978 0.3697 0.3337 0.116 Uiso 0.836(2) 1 calc PR A 1
H89 H 0.1747 0.3498 0.3281 0.116 Uiso 0.836(2) 1 calc PR A 1
C41 C -0.0734(7) 0.32596(18) 0.1782(4) 0.0689(17) Uani 0.836(2) 1 d P A 1
H90 H -0.0200 0.3217 0.1412 0.103 Uiso 0.836(2) 1 calc PR A 1
H91 H -0.1466 0.3307 0.1524 0.103 Uiso 0.836(2) 1 calc PR A 1
H92 H -0.0736 0.2976 0.2100 0.103 Uiso 0.836(2) 1 calc PR A 1
O5 O -0.0443(2) 0.36625(8) 0.22307(13) 0.0483(6) Uani 0.836(2) 1 d P A 1
C42 C -0.1172(4) 0.37449(14) 0.2785(2) 0.0676(12) Uani 0.836(2) 1 d P A 1
H93 H -0.1331 0.3441 0.3034 0.081 Uiso 0.836(2) 1 calc PR A 1
H94 H -0.1872 0.3875 0.2550 0.081 Uiso 0.836(2) 1 calc PR A 1
C43 C -0.0672(4) 0.40858(14) 0.3345(2) 0.0580(10) Uani 0.836(2) 1 d P A 1
H95 H -0.1252 0.4227 0.3626 0.070 Uiso 0.836(2) 1 calc PR A 1
H96 H -0.0151 0.3915 0.3707 0.070 Uiso 0.836(2) 1 calc PR A 1
O6 O -0.0123(7) 0.4445(3) 0.3001(5) 0.0519(17) Uani 0.836(2) 1 d P A 1
C44 C 0.0301(3) 0.48109(12) 0.34968(18) 0.0507(8) Uani 0.836(2) 1 d P A 1
H97 H 0.0663 0.5054 0.3213 0.076 Uiso 0.836(2) 1 calc PR A 1
H98 H 0.0833 0.4673 0.3878 0.076 Uiso 0.836(2) 1 calc PR A 1
H99 H -0.0302 0.4957 0.3740 0.076 Uiso 0.836(2) 1 calc PR A 1
C45 C 0.039(2) 0.5418(7) 0.2151(13) 0.071(6) Uani 0.164(2) 1 d P A 2
H100 H 0.0266 0.5356 0.2675 0.107 Uiso 0.164(2) 1 calc PR A 2
H101 H -0.0308 0.5496 0.1867 0.107 Uiso 0.164(2) 1 calc PR A 2
H102 H 0.0900 0.5686 0.2126 0.107 Uiso 0.164(2) 1 calc PR A 2
O7 O 0.0875(15) 0.4980(5) 0.1822(18) 0.035(4) Uani 0.164(2) 1 d PD A 2
C46 C 0.134(2) 0.5090(8) 0.1136(11) 0.070(6) Uani 0.164(2) 1 d P A 2
H103 H 0.1890 0.5349 0.1214 0.084 Uiso 0.164(2) 1 calc PR A 2
H104 H 0.0765 0.5190 0.0746 0.084 Uiso 0.164(2) 1 calc PR A 2
C47 C 0.1872(19) 0.4643(8) 0.0914(12) 0.074(7) Uani 0.164(2) 1 d P A 2
H105 H 0.2077 0.4673 0.0394 0.089 Uiso 0.164(2) 1 calc PR A 2
H106 H 0.2552 0.4588 0.1246 0.089 Uiso 0.164(2) 1 calc PR A 2
O8 O 0.1159(12) 0.4249(7) 0.0960(7) 0.061(4) Uani 0.164(2) 1 d P A 2
C48 C 0.151(3) 0.3808(11) 0.0597(18) 0.101(10) Uani 0.164(2) 1 d P A 2
H107 H 0.0980 0.3554 0.0659 0.151 Uiso 0.164(2) 1 calc PR A 2
H108 H 0.2235 0.3711 0.0829 0.151 Uiso 0.164(2) 1 calc PR A 2
H109 H 0.1560 0.3868 0.0062 0.151 Uiso 0.164(2) 1 calc PR A 2
C49 C 0.2828(19) 0.4462(9) 0.2941(15) 0.088(8) Uani 0.164(2) 1 d P A 2
H110 H 0.2571 0.4791 0.2976 0.133 Uiso 0.164(2) 1 calc PR A 2
H111 H 0.3379 0.4444 0.2578 0.133 Uiso 0.164(2) 1 calc PR A 2
H112 H 0.3156 0.4357 0.3433 0.133 Uiso 0.164(2) 1 calc PR A 2
O9 O 0.1918(12) 0.4158(5) 0.2702(9) 0.054(3) Uani 0.164(2) 1 d P A 2
C50 C 0.2244(19) 0.3690(12) 0.2650(16) 0.068(7) Uani 0.164(2) 1 d P A 2
H113 H 0.2775 0.3611 0.3082 0.082 Uiso 0.164(2) 1 calc PR A 2
H114 H 0.2613 0.3645 0.2186 0.082 Uiso 0.164(2) 1 calc PR A 2
C51 C 0.126(2) 0.3360(7) 0.2640(13) 0.070(6) Uani 0.164(2) 1 d P A 2
H115 H 0.1473 0.3033 0.2503 0.084 Uiso 0.164(2) 1 calc PR A 2
H116 H 0.0983 0.3349 0.3142 0.084 Uiso 0.164(2) 1 calc PR A 2
O10 O 0.0447(11) 0.3537(4) 0.2109(7) 0.055(3) Uani 0.164(2) 1 d P A 2
C52 C -0.052(4) 0.328(2) 0.200(3) 0.15(3) Uani 0.164(2) 1 d P A 2
H117 H -0.1028 0.3445 0.1632 0.219 Uiso 0.164(2) 1 calc PR A 2
H118 H -0.0853 0.3256 0.2477 0.219 Uiso 0.164(2) 1 calc PR A 2
H119 H -0.0366 0.2961 0.1819 0.219 Uiso 0.164(2) 1 calc PR A 2
C53 C -0.146(3) 0.4531(11) 0.0818(17) 0.099(10) Uani 0.164(2) 1 d P A 2
H120 H -0.0905 0.4424 0.0491 0.148 Uiso 0.164(2) 1 calc PR A 2
H121 H -0.1467 0.4880 0.0831 0.148 Uiso 0.164(2) 1 calc PR A 2
H122 H -0.2180 0.4413 0.0625 0.148 Uiso 0.164(2) 1 calc PR A 2
O11 O -0.1181(11) 0.4349(5) 0.1570(7) 0.058(3) Uani 0.164(2) 1 d P A 2
C54 C -0.1935(17) 0.4487(9) 0.2108(15) 0.080(7) Uani 0.164(2) 1 d P A 2
H123 H -0.2679 0.4364 0.1951 0.096 Uiso 0.164(2) 1 calc PR A 2
H124 H -0.1974 0.4838 0.2139 0.096 Uiso 0.164(2) 1 calc PR A 2
C55 C -0.1533(16) 0.4283(6) 0.2861(11) 0.056(5) Uani 0.164(2) 1 d P A 2
H125 H -0.1965 0.4409 0.3259 0.067 Uiso 0.164(2) 1 calc PR A 2
H126 H -0.1583 0.3931 0.2858 0.067 Uiso 0.164(2) 1 calc PR A 2
O12 O -0.038(3) 0.4441(15) 0.298(2) 0.046(10) Uani 0.164(2) 1 d P A 2
C56 C -0.005(3) 0.4307(14) 0.3778(13) 0.121(14) Uani 0.164(2) 1 d P A 2
H127 H 0.0715 0.4399 0.3911 0.181 Uiso 0.164(2) 1 calc PR A 2
H128 H -0.0130 0.3962 0.3838 0.181 Uiso 0.164(2) 1 calc PR A 2
H129 H -0.0525 0.4473 0.4105 0.181 Uiso 0.164(2) 1 calc PR A 2
C57 C 0.5702(3) 0.33145(15) 0.2233(3) 0.0927(14) Uani 1 1 d . . .
C58 C 0.5587(3) 0.36451(14) 0.1656(2) 0.0727(10) Uani 1 1 d . . .
H130 H 0.5640 0.3548 0.1153 0.087 Uiso 1 1 calc R . .
C59 C 0.5402(4) 0.41024(17) 0.1818(2) 0.0909(13) Uani 1 1 d . . .
H131 H 0.5294 0.4318 0.1409 0.109 Uiso 1 1 calc R . .
C60 C 0.5356(5) 0.42857(18) 0.2522(3) 0.1139(18) Uani 1 1 d . . .
H132 H 0.5273 0.4616 0.2618 0.137 Uiso 1 1 calc R . .
C61 C 0.5434(5) 0.3968(2) 0.3042(3) 0.122(2) Uani 1 1 d . . .
H133 H 0.5344 0.4082 0.3532 0.147 Uiso 1 1 calc R . .
C62 C 0.5623(3) 0.35018(17) 0.2991(2) 0.0849(13) Uani 1 1 d . . .
H134 H 0.5702 0.3302 0.3420 0.102 Uiso 1 1 calc R . .
C63 C 0.5859(6) 0.2816(2) 0.2107(4) 0.155(3) Uani 1 1 d . . .
H135 H 0.5145 0.2656 0.2052 0.232 Uiso 1 1 calc R . .
H136 H 0.6311 0.2680 0.2533 0.232 Uiso 1 1 calc R . .
H137 H 0.6228 0.2773 0.1649 0.232 Uiso 1 1 calc R . .

loop_
_atom_site_aniso_label
_atom_site_aniso_U_11
_atom_site_aniso_U_22
_atom_site_aniso_U_33
_atom_site_aniso_U_23
_atom_site_aniso_U_13
_atom_site_aniso_U_12
B1 0.0296(13) 0.0355(13) 0.0352(12) -0.0017(9) 0.0057(9) -0.0011(10)
Si1 0.0281(3) 0.0398(3) 0.0339(3) -0.0007(2) 0.0042(2) -0.0043(2)
Si2 0.0302(3) 0.0338(3) 0.0352(3) 0.0006(2) 0.0067(2) 0.0000(2)
C1 0.0355(13) 0.0488(14) 0.0445(13) 0.0029(10) 0.0117(10) -0.0047(10)
C2 0.0350(13) 0.0396(12) 0.0416(12) -0.0020(9) 0.0094(9) 0.0030(9)
C3 0.0579(17) 0.0523(16) 0.0417(13) -0.0091(11) 0.0126(11) 0.0070(13)
C4 0.0416(14) 0.0380(13) 0.0569(15) -0.0131(11) 0.0089(11) -0.0055(10)
C5 0.0407(14) 0.0402(13) 0.0573(15) 0.0027(11) 0.0097(11) 0.0078(10)
C6 0.0448(14) 0.0384(12) 0.0410(12) 0.0048(9) 0.0062(10) 0.0030(10)
C7 0.070(2) 0.0377(14) 0.0580(16) 0.0031(11) 0.0019(14) 0.0088(13)
C8 0.0579(18) 0.0570(17) 0.0474(14) 0.0153(12) 0.0089(12) -0.0002(13)
C9 0.0433(15) 0.0545(16) 0.0454(14) 0.0086(11) -0.0002(10) 0.0070(12)
Si3 0.0336(4) 0.0425(4) 0.0361(3) 0.0012(3) 0.0008(2) -0.0092(3)
C10 0.0389(14) 0.0508(15) 0.0407(13) 0.0030(10) 0.0010(10) -0.0076(11)
C11 0.0507(16) 0.0538(16) 0.0417(13) -0.0043(11) 0.0080(11) -0.0205(12)
C12 0.065(2) 0.0499(16) 0.0569(16) 0.0015(12) 0.0076(13) -0.0152(14)
C13 0.0542(18) 0.0550(17) 0.0636(17) -0.0091(13) -0.0090(13) -0.0117(14)
C14 0.066(2) 0.0441(16) 0.077(2) -0.0017(14) -0.0002(16) -0.0068(14)
C15 0.0312(12) 0.0580(16) 0.0427(12) 0.0063(11) -0.0015(9) -0.0046(11)
C16 0.0364(15) 0.089(2) 0.0645(18) 0.0220(16) 0.0121(13) 0.0097(15)
C17 0.0384(14) 0.0523(16) 0.0588(15) 0.0062(12) 0.0025(11) 0.0039(12)
C18 0.059(2) 0.072(2) 0.0567(17) 0.0113(14) -0.0208(14) -0.0056(16)
N1 0.0287(9) 0.0333(9) 0.0372(9) -0.0001(7) 0.0086(7) 0.0000(7)
C19 0.0317(12) 0.0357(12) 0.0400(11) 0.0011(9) 0.0085(9) -0.0009(9)
C20 0.0394(13) 0.0422(13) 0.0409(12) 0.0034(9) 0.0086(9) -0.0029(10)
C21 0.0481(15) 0.0527(15) 0.0432(13) -0.0011(11) 0.0173(11) -0.0006(12)
C22 0.0540(16) 0.0454(14) 0.0422(13) -0.0048(10) 0.0167(11) 0.0040(12)
C23 0.0384(13) 0.0406(13) 0.0415(12) -0.0008(9) 0.0107(9) 0.0046(10)
C24 0.0431(15) 0.0431(14) 0.0521(14) -0.0019(11) 0.0070(11) -0.0092(11)
C25 0.0434(15) 0.0375(13) 0.0544(14) 0.0040(10) 0.0142(11) 0.0047(10)
C26 0.0411(15) 0.0606(17) 0.0582(16) 0.0000(13) 0.0090(12) 0.0159(13)
C27 0.0639(19) 0.0397(13) 0.0486(14) 0.0008(11) 0.0171(12) 0.0091(12)
C28 0.0295(12) 0.0449(13) 0.0395(11) -0.0014(9) 0.0087(9) -0.0005(9)
C29 0.0314(12) 0.0513(14) 0.0424(12) -0.0033(10) 0.0054(9) 0.0006(10)
Si4 0.0294(3) 0.0526(4) 0.0403(3) -0.0055(3) -0.0001(2) -0.0001(3)
C30 0.0508(18) 0.082(2) 0.0445(14) -0.0005(14) -0.0053(12) -0.0068(15)
C31 0.0527(18) 0.0535(17) 0.0646(18) -0.0124(13) 0.0076(13) -0.0025(13)
C32 0.0358(15) 0.074(2) 0.0654(18) -0.0054(15) 0.0048(12) 0.0034(13)
Li1 0.041(2) 0.041(2) 0.047(2) 0.0031(17) 0.0094(17) -0.0006(17)
C33 0.044(3) 0.113(4) 0.084(4) 0.002(3) -0.002(2) 0.004(2)
O1 0.0449(14) 0.0658(17) 0.0582(15) 0.0025(12) 0.0087(11) 0.0087(12)
C34 0.071(3) 0.060(2) 0.061(2) 0.0139(17) 0.0103(18) 0.0269(19)
C35 0.076(3) 0.0442(19) 0.075(3) 0.0160(18) 0.017(2) 0.0089(18)
O2 0.041(3) 0.0469(17) 0.063(3) 0.0095(14) 0.006(2) -0.0022(15)
C36 0.054(2) 0.068(2) 0.081(3) -0.003(2) 0.0157(19) -0.0225(19)
C37 0.060(2) 0.073(2) 0.0400(17) 0.0033(16) 0.0095(14) 0.0020(19)
O3 0.0461(14) 0.0529(15) 0.0418(13) 0.0039(11) 0.0113(9) 0.0057(12)
C38 0.050(2) 0.064(2) 0.0470(18) -0.0042(15) 0.0128(14) 0.0142(16)
C39 0.059(2) 0.0517(19) 0.0520(19) -0.0006(14) 0.0117(15) 0.0210(16)
O4 0.0541(17) 0.055(2) 0.0410(16) 0.0004(13) 0.0028(11) 0.0169(15)
C40 0.089(3) 0.095(3) 0.046(2) 0.006(2) -0.0018(19) 0.045(3)
C41 0.103(4) 0.039(2) 0.069(3) -0.0220(19) 0.031(3) -0.022(2)
O5 0.0618(16) 0.0375(12) 0.0486(13) -0.0092(9) 0.0210(11) -0.0106(11)
C42 0.083(3) 0.060(2) 0.066(2) -0.0142(18) 0.042(2) -0.027(2)
C43 0.078(3) 0.053(2) 0.047(2) -0.0042(16) 0.0268(18) -0.0067(18)
O6 0.062(4) 0.047(3) 0.049(3) -0.009(2) 0.015(2) -0.011(3)
C44 0.0485(19) 0.0496(18) 0.0533(18) -0.0161(14) 0.0006(14) 0.0020(14)
C45 0.088(16) 0.048(11) 0.082(14) -0.013(9) 0.025(12) -0.008(10)
O7 0.023(9) 0.036(7) 0.042(6) 0.015(5) -0.011(8) 0.003(6)
C46 0.088(16) 0.066(13) 0.061(11) 0.004(9) 0.034(11) -0.022(11)
C47 0.078(15) 0.074(13) 0.076(13) -0.009(10) 0.040(11) -0.048(12)
O8 0.059(9) 0.078(11) 0.048(7) 0.001(7) 0.014(6) -0.001(8)
C48 0.12(3) 0.084(18) 0.10(2) -0.005(16) 0.06(2) 0.011(17)
C49 0.056(14) 0.090(17) 0.113(19) -0.018(14) -0.029(13) 0.016(12)
O9 0.057(8) 0.044(8) 0.059(9) 0.016(6) -0.012(6) -0.004(7)
C50 0.041(11) 0.10(2) 0.065(16) -0.023(14) 0.001(9) 0.011(13)
C51 0.089(16) 0.040(10) 0.079(13) 0.000(9) -0.005(11) 0.012(10)
O10 0.048(8) 0.041(6) 0.072(8) 0.003(5) -0.008(6) -0.007(5)
C52 0.13(4) 0.22(5) 0.11(3) -0.02(3) 0.11(3) -0.09(3)
C53 0.13(3) 0.078(18) 0.08(2) -0.006(16) -0.030(19) 0.012(19)
O11 0.053(8) 0.054(8) 0.064(8) -0.017(6) -0.015(6) 0.013(6)
C54 0.040(11) 0.087(16) 0.115(18) -0.046(14) 0.009(11) -0.001(10)
C55 0.055(11) 0.041(9) 0.076(12) -0.016(8) 0.033(9) -0.007(8)
O12 0.053(17) 0.056(17) 0.026(8) 0.010(8) -0.009(9) 0.037(15)
C56 0.12(2) 0.19(3) 0.056(13) 0.073(18) 0.033(14) 0.09(2)
C57 0.064(3) 0.062(2) 0.149(4) 0.007(2) -0.006(2) -0.0083(19)
C58 0.073(2) 0.079(2) 0.065(2) 0.0036(17) -0.0021(17) -0.0116(19)
C59 0.108(4) 0.087(3) 0.073(2) -0.012(2) -0.016(2) 0.010(3)
C60 0.174(6) 0.076(3) 0.086(3) -0.002(2) -0.018(3) -0.014(3)
C61 0.150(5) 0.099(4) 0.122(4) 0.011(3) 0.037(4) -0.048(4)
C62 0.069(2) 0.107(3) 0.073(2) 0.046(2) -0.0253(18) -0.035(2)
C63 0.125(5) 0.118(5) 0.227(8) 0.023(5) 0.054(5) 0.052(4)

loop_
_atom_type_symbol
_atom_type_description
_atom_type_scat_dispersion_real
_atom_type_scat_dispersion_imag
_atom_type_scat_source
C C 0.0033 0.0016 'International Tables Vol C Tables 4.2.6.8 and 6.1.1.4'
H H 0.0000 0.0000 'International Tables Vol C Tables 4.2.6.8 and 6.1.1.4'
Li Li -0.0003 0.0001 'International Tables Vol C Tables 4.2.6.8 and 6.1.1.4'
B B 0.0013 0.0007 'International Tables Vol C Tables 4.2.6.8 and 6.1.1.4'
N N 0.0061 0.0033 'International Tables Vol C Tables 4.2.6.8 and 6.1.1.4'
O O 0.0106 0.0060 'International Tables Vol C Tables 4.2.6.8 and 6.1.1.4'
Si Si 0.0817 0.0704 'International Tables Vol C Tables 4.2.6.8 and 6.1.1.4'

loop_
_geom_angle_atom_site_label_1
_geom_angle_atom_site_label_2
_geom_angle_atom_site_label_3
_geom_angle
N1 B1 C28 117.5(2)
N1 B1 Si1 125.51(17)
C28 B1 Si1 116.93(16)
B1 Si1 Si3 117.98(8)
B1 Si1 Si2 120.88(8)
Si3 Si1 Si2 121.12(3)
C1 Si2 C2 104.54(11)
C1 Si2 C6 101.17(11)
C2 Si2 C6 112.39(11)
C1 Si2 Si1 112.13(8)
C2 Si2 Si1 111.17(7)
C6 Si2 Si1 114.60(8)
C3 C2 C4 108.8(2)
C3 C2 C5 107.7(2)
C4 C2 C5 107.3(2)
C3 C2 Si2 113.48(17)
C4 C2 Si2 112.41(15)
C5 C2 Si2 106.83(17)
C9 C6 C7 108.7(2)
C9 C6 C8 107.9(2)
C7 C6 C8 106.3(2)
C9 C6 Si2 113.24(17)
C7 C6 Si2 107.72(17)
C8 C6 Si2 112.64(18)
C10 Si3 C15 103.82(11)
C10 Si3 C11 104.10(11)
C15 Si3 C11 113.38(12)
C10 Si3 Si1 108.21(8)
C15 Si3 Si1 115.08(8)
C11 Si3 Si1 111.22(9)
C13 C11 C12 111.4(2)
C13 C11 C14 106.9(2)
C12 C11 C14 104.9(3)
C13 C11 Si3 113.6(2)
C12 C11 Si3 112.10(18)
C14 C11 Si3 107.46(18)
C16 C15 C18 108.0(2)
C16 C15 C17 108.6(2)
C18 C15 C17 106.7(2)
C16 C15 Si3 112.66(19)
C18 C15 Si3 113.1(2)
C17 C15 Si3 107.53(17)
C23 N1 C19 116.90(17)
C23 N1 B1 116.43(18)
C19 N1 B1 116.46(17)
N1 C19 C25 108.70(18)
N1 C19 C20 108.87(18)
C25 C19 C20 107.1(2)
N1 C19 C24 115.9(2)
C25 C19 C24 106.3(2)
C20 C19 C24 109.57(19)
C21 C20 C19 113.6(2)
C20 C21 C22 109.0(2)
C21 C22 C23 113.9(2)
N1 C23 C27 108.88(19)
N1 C23 C22 108.7(2)
C27 C23 C22 106.9(2)
N1 C23 C26 116.1(2)
C27 C23 C26 106.9(2)
C22 C23 C26 109.1(2)
C29 C28 B1 174.3(3)
C28 C29 Si4 168.8(2)
C29 Si4 C31 108.24(14)
C29 Si4 C32 109.28(13)
C31 Si4 C32 109.91(15)
C29 Si4 C30 111.73(13)
C31 Si4 C30 108.92(15)
C32 Si4 C30 108.75(15)
O10 Li1 O9 81.3(6)
O10 Li1 O8 96.2(7)
O9 Li1 O8 101.2(7)
O10 Li1 O2 158.9(5)
O9 Li1 O2 81.8(4)
O8 Li1 O2 74.8(6)
O10 Li1 O5 33.2(4)
O9 Li1 O5 102.8(4)
O8 Li1 O5 116.0(5)
O2 Li1 O5 166.6(3)
O10 Li1 O6 98.1(5)
O9 Li1 O6 81.9(6)
O8 Li1 O6 165.6(6)
O2 Li1 O6 91.9(4)
O5 Li1 O6 76.5(3)
O10 Li1 O3 72.1(4)
O9 Li1 O3 95.6(6)
O8 Li1 O3 24.2(5)
O2 Li1 O3 97.2(3)
O5 Li1 O3 94.9(2)
O6 Li1 O3 170.1(3)
O10 Li1 O4 66.0(4)
O9 Li1 O4 21.7(5)
O8 Li1 O4 87.4(5)
O2 Li1 O4 94.2(2)
O5 Li1 O4 94.3(2)
O6 Li1 O4 99.2(3)
O3 Li1 O4 76.38(18)
O10 Li1 O11 96.0(5)
O9 Li1 O11 162.2(7)
O8 Li1 O11 96.6(6)
O2 Li1 O11 103.8(4)
O5 Li1 O11 68.1(4)
O6 Li1 O11 81.1(4)
O3 Li1 O11 100.3(4)
O4 Li1 O11 161.9(4)
O10 Li1 O7 170.2(8)
O9 Li1 O7 92.8(7)
O8 Li1 O7 77.2(11)
O2 Li1 O7 12.0(5)
O5 Li1 O7 156.5(7)
O6 Li1 O7 88.7(10)
O3 Li1 O7 101.0(10)
O4 Li1 O7 106.1(5)
O11 Li1 O7 91.9(6)
O10 Li1 O12 97.0(12)
O9 Li1 O12 89.1(10)
O8 Li1 O12 164.3(10)
O2 Li1 O12 95.2(12)
O5 Li1 O12 72.5(12)
O6 Li1 O12 7.6(12)
O3 Li1 O12 167.3(12)
O4 Li1 O12 105.7(8)
O11 Li1 O12 73.8(9)
O7 Li1 O12 90.6(15)
O10 Li1 O1 120.8(4)
O9 Li1 O1 157.9(5)
O8 Li1 O1 77.8(5)
O2 Li1 O1 76.58(19)
O5 Li1 O1 97.3(2)
O6 Li1 O1 94.1(3)
O3 Li1 O1 91.79(18)
O4 Li1 O1 164.2(2)
O11 Li1 O1 29.9(4)
O7 Li1 O1 65.3(5)
O12 Li1 O1 88.2(7)
C33 O1 C34 111.5(3)
C33 O1 Li1 123.7(3)
C34 O1 Li1 104.1(2)
O1 C34 C35 107.3(3)
O2 C35 C34 109.0(3)
C36 O2 C35 111.3(4)
C36 O2 Li1 126.7(3)
C35 O2 Li1 114.4(3)
C37 O3 C38 111.3(3)
C37 O3 Li1 123.0(3)
C38 O3 Li1 112.8(2)
O3 C38 C39 107.3(3)
O4 C39 C38 106.9(3)
C40 O4 C39 109.8(3)
C40 O4 Li1 121.7(3)
C39 O4 Li1 109.6(3)
C42 O5 C41 112.8(4)
C42 O5 Li1 114.5(2)
C41 O5 Li1 129.3(3)
O5 C42 C43 109.6(3)
O6 C43 C42 110.8(5)
C43 O6 C44 114.2(7)
C43 O6 Li1 115.5(6)
C44 O6 Li1 125.1(6)
C46 O7 C45 111.3(15)
C46 O7 Li1 115.7(18)
C45 O7 Li1 129.5(18)
O7 C46 C47 105.5(16)
O8 C47 C46 111.0(17)
C47 O8 C48 114.8(17)
C47 O8 Li1 109.3(12)
C48 O8 Li1 123.2(16)
C50 O9 C49 111.4(17)
C50 O9 Li1 108.3(14)
C49 O9 Li1 133.3(13)
O9 C50 C51 110.5(18)
O10 C51 C50 107.7(18)
C52 O10 C51 117(3)
C52 O10 Li1 123(3)
C51 O10 Li1 112.6(11)
C54 O11 C53 115(2)
C54 O11 Li1 116.7(12)
C53 O11 Li1 120(2)
O11 C54 C55 108.7(17)
O12 C55 C54 104.1(19)
C55 O12 C56 103(3)
C55 O12 Li1 111(2)
C56 O12 Li1 126(2)
C58 C57 C63 122.7(5)
C58 C57 C62 116.1(4)
C63 C57 C62 121.1(5)
C59 C58 C57 119.1(4)
C58 C59 C60 125.6(4)
C61 C60 C59 113.6(5)
C60 C61 C62 129.2(6)
C61 C62 C57 116.2(4)

loop_
_geom_bond_atom_site_label_1
_geom_bond_atom_site_label_2
_geom_bond_distance
B1 N1 1.527(3)
B1 C28 1.544(3)
B1 Si1 1.933(3)
Si1 Si3 2.3658(9)
Si1 Si2 2.3728(8)
Si2 C1 1.904(3)
Si2 C2 1.947(2)
Si2 C6 1.948(2)
C2 C3 1.531(3)
C2 C4 1.537(3)
C2 C5 1.543(3)
C6 C9 1.528(4)
C6 C7 1.536(4)
C6 C8 1.549(3)
Si3 C10 1.899(3)
Si3 C15 1.946(3)
Si3 C11 1.956(3)
C11 C13 1.528(4)
C11 C12 1.533(4)
C11 C14 1.564(4)
C15 C16 1.529(4)
C15 C18 1.544(4)
C15 C17 1.544(4)
N1 C23 1.492(3)
N1 C19 1.495(3)
C19 C25 1.530(3)
C19 C20 1.535(3)
C19 C24 1.558(3)
C20 C21 1.519(3)
C21 C22 1.521(4)
C22 C23 1.543(3)
C23 C27 1.531(4)
C23 C26 1.547(4)
C28 C29 1.229(3)
C29 Si4 1.816(3)
Si4 C31 1.853(3)
Si4 C32 1.861(3)
Si4 C30 1.862(3)
Li1 O10 2.028(13)
Li1 O9 2.051(14)
Li1 O8 2.074(13)
Li1 O2 2.101(6)
Li1 O5 2.104(5)
Li1 O6 2.106(11)
Li1 O3 2.160(5)
Li1 O4 2.162(6)
Li1 O11 2.171(13)
Li1 O7 2.111(10)
Li1 O12 2.22(5)
Li1 O1 2.266(5)
C33 O1 1.416(6)
O1 C34 1.429(5)
C34 C35 1.485(6)
C35 O2 1.433(5)
O2 C36 1.416(6)
C37 O3 1.425(4)
O3 C38 1.430(4)
C38 C39 1.496(5)
C39 O4 1.433(5)
O4 C40 1.432(5)
C41 O5 1.414(6)
O5 C42 1.414(4)
C42 C43 1.479(5)
C43 O6 1.388(10)
O6 C44 1.424(10)
C45 O7 1.51(3)
O7 C46 1.44(4)
C46 C47 1.48(3)
C47 O8 1.42(2)
O8 C48 1.48(3)
C49 O9 1.44(3)
O9 C50 1.38(3)
C50 C51 1.52(3)
C51 O10 1.41(2)
O10 C52 1.38(4)
C53 O11 1.45(3)
O11 C54 1.45(2)
C54 C55 1.51(3)
C55 O12 1.48(5)
O12 C56 1.50(4)
C57 C58 1.388(6)
C57 C63 1.432(7)
C57 C62 1.468(6)
C58 C59 1.340(6)
C59 C60 1.369(6)
C60 C61 1.289(7)
C61 C62 1.332(7)

loop_
_geom_torsion_atom_site_label_1
_geom_torsion_atom_site_label_2
_geom_torsion_atom_site_label_3
_geom_torsion_atom_site_label_4
_geom_torsion
N1 B1 Si1 Si3 2.3(2)
C28 B1 Si1 Si3 -179.56(15)
N1 B1 Si1 Si2 -176.69(16)
C28 B1 Si1 Si2 1.5(2)
B1 Si1 Si2 C1 -175.38(13)
Si3 Si1 Si2 C1 5.70(10)
B1 Si1 Si2 C2 68.00(13)
Si3 Si1 Si2 C2 -110.92(9)
B1 Si1 Si2 C6 -60.79(13)
Si3 Si1 Si2 C6 120.29(9)
C1 Si2 C2 C3 65.5(2)
C6 Si2 C2 C3 -43.4(2)
Si1 Si2 C2 C3 -173.33(16)
C1 Si2 C2 C4 -170.54(18)
C6 Si2 C2 C4 80.6(2)
Si1 Si2 C2 C4 -49.36(19)
C1 Si2 C2 C5 -53.09(18)
C6 Si2 C2 C5 -161.95(15)
Si1 Si2 C2 C5 68.09(16)
C1 Si2 C6 C9 -160.62(18)
C2 Si2 C6 C9 -49.6(2)
Si1 Si2 C6 C9 78.54(18)
C1 Si2 C6 C7 79.1(2)
C2 Si2 C6 C7 -169.92(18)
Si1 Si2 C6 C7 -41.7(2)
C1 Si2 C6 C8 -37.8(2)
C2 Si2 C6 C8 73.2(2)
Si1 Si2 C6 C8 -158.65(17)
B1 Si1 Si3 C10 -0.42(13)
Si2 Si1 Si3 C10 178.53(9)
B1 Si1 Si3 C15 -116.00(12)
Si2 Si1 Si3 C15 62.95(9)
B1 Si1 Si3 C11 113.34(13)
Si2 Si1 Si3 C11 -67.71(10)
C10 Si3 C11 C13 -66.4(2)
C15 Si3 C11 C13 45.7(2)
Si1 Si3 C11 C13 177.25(18)
C10 Si3 C11 C12 166.3(2)
C15 Si3 C11 C12 -81.6(2)
Si1 Si3 C11 C12 49.9(2)
C10 Si3 C11 C14 51.5(2)
C15 Si3 C11 C14 163.67(18)
Si1 Si3 C11 C14 -64.78(19)
C10 Si3 C15 C16 173.7(2)
C11 Si3 C15 C16 61.4(2)
Si1 Si3 C15 C16 -68.2(2)
C10 Si3 C15 C18 50.9(2)
C11 Si3 C15 C18 -61.4(2)
Si1 Si3 C15 C18 168.97(17)
C10 Si3 C15 C17 -66.66(19)
C11 Si3 C15 C17 -178.98(17)
Si1 Si3 C15 C17 51.41(19)
C28 B1 N1 C23 70.9(3)
Si1 B1 N1 C23 -110.9(2)
C28 B1 N1 C19 -73.3(3)
Si1 B1 N1 C19 104.8(2)
C23 N1 C19 C25 169.9(2)
B1 N1 C19 C25 -46.0(3)
C23 N1 C19 C20 53.5(3)
B1 N1 C19 C20 -162.44(19)
C23 N1 C19 C24 -70.5(3)
B1 N1 C19 C24 73.6(3)
N1 C19 C20 C21 -53.7(3)
C25 C19 C20 C21 -171.1(2)
C24 C19 C20 C21 74.0(3)
C19 C20 C21 C22 55.2(3)
C20 C21 C22 C23 -54.7(3)
C19 N1 C23 C27 -168.8(2)
B1 N1 C23 C27 47.1(3)
C19 N1 C23 C22 -52.8(3)
B1 N1 C23 C22 163.1(2)
C19 N1 C23 C26 70.6(3)
B1 N1 C23 C26 -73.5(3)
C21 C22 C23 N1 52.6(3)
C21 C22 C23 C27 170.0(2)
C21 C22 C23 C26 -74.8(3)
N1 B1 C28 C29 46(3)
Si1 B1 C28 C29 -133(2)
B1 C28 C29 Si4 24(3)
C28 C29 Si4 C31 16.3(11)
C28 C29 Si4 C32 -103.4(11)
C28 C29 Si4 C30 136.2(11)
O10 Li1 O1 C33 36.0(6)
O9 Li1 O1 C33 -144.3(15)
O8 Li1 O1 C33 126.0(6)
O2 Li1 O1 C33 -156.9(4)
O5 Li1 O1 C33 10.9(4)
O6 Li1 O1 C33 -66.0(5)
O3 Li1 O1 C33 106.1(4)
O4 Li1 O1 C33 147.3(9)
O11 Li1 O1 C33 -1.7(7)
O7 Li1 O1 C33 -152.6(11)
O12 Li1 O1 C33 -61.2(13)
O10 Li1 O1 C34 164.4(5)
O9 Li1 O1 C34 -15.9(15)
O8 Li1 O1 C34 -105.6(5)
O2 Li1 O1 C34 -28.5(3)
O5 Li1 O1 C34 139.3(2)
O6 Li1 O1 C34 62.5(3)
O3 Li1 O1 C34 -125.5(2)
O4 Li1 O1 C34 -84.3(9)
O11 Li1 O1 C34 126.8(7)
O7 Li1 O1 C34 -24.2(10)
O12 Li1 O1 C34 67.3(12)
C33 O1 C34 C35 -171.5(4)
Li1 O1 C34 C35 53.0(3)
O1 C34 C35 O2 -57.2(5)
C34 C35 O2 C36 -177.7(4)
C34 C35 O2 Li1 30.5(6)
O10 Li1 O2 C36 -0.3(17)
O9 Li1 O2 C36 36.7(8)
O8 Li1 O2 C36 -67.2(7)
O5 Li1 O2 C36 148.0(11)
O6 Li1 O2 C36 118.3(6)
O3 Li1 O2 C36 -57.9(6)
O4 Li1 O2 C36 18.9(6)
O11 Li1 O2 C36 -160.4(6)
O7 Li1 O2 C36 -167(6)
O12 Li1 O2 C36 125.1(9)
O1 Li1 O2 C36 -148.0(6)
O10 Li1 O2 C35 146.4(12)
O9 Li1 O2 C35 -176.5(7)
O8 Li1 O2 C35 79.5(7)
O5 Li1 O2 C35 -65.3(15)
O6 Li1 O2 C35 -95.0(5)
O3 Li1 O2 C35 88.8(5)
O4 Li1 O2 C35 165.6(5)
O11 Li1 O2 C35 -13.7(6)
O7 Li1 O2 C35 -20(5)
O12 Li1 O2 C35 -88.2(9)
O1 Li1 O2 C35 -1.3(4)
O10 Li1 O3 C37 144.6(5)
O9 Li1 O3 C37 -136.4(5)
O8 Li1 O3 C37 -31.5(10)
O2 Li1 O3 C37 -54.0(3)
O5 Li1 O3 C37 120.1(3)
O6 Li1 O3 C37 149.1(19)
O4 Li1 O3 C37 -146.7(3)
O11 Li1 O3 C37 51.5(5)
O7 Li1 O3 C37 -42.5(6)
O12 Li1 O3 C37 113(3)
O1 Li1 O3 C37 22.7(3)
O10 Li1 O3 C38 -77.3(4)
O9 Li1 O3 C38 1.7(5)
O8 Li1 O3 C38 106.6(11)
O2 Li1 O3 C38 84.1(3)
O5 Li1 O3 C38 -101.8(3)
O6 Li1 O3 C38 -72.8(19)
O4 Li1 O3 C38 -8.6(3)
O11 Li1 O3 C38 -170.4(5)
O7 Li1 O3 C38 95.6(6)
O12 Li1 O3 C38 -109(3)
O1 Li1 O3 C38 160.8(3)
C37 O3 C38 C39 179.8(3)
Li1 O3 C38 C39 36.7(4)
O3 C38 C39 O4 -56.4(4)
C38 C39 O4 C40 -174.7(4)
C38 C39 O4 Li1 49.1(4)
O10 Li1 O4 C40 -76.6(6)
O9 Li1 O4 C40 55.7(11)
O8 Li1 O4 C40 -174.6(6)
O2 Li1 O4 C40 110.8(4)
O5 Li1 O4 C40 -58.7(4)
O6 Li1 O4 C40 18.2(5)
O3 Li1 O4 C40 -152.8(4)
O11 Li1 O4 C40 -71.3(14)
O7 Li1 O4 C40 109.5(11)
O12 Li1 O4 C40 14.2(13)
O1 Li1 O4 C40 164.6(8)
O10 Li1 O4 C39 53.4(5)
O9 Li1 O4 C39 -174.2(12)
O8 Li1 O4 C39 -44.6(6)
O2 Li1 O4 C39 -119.1(3)
O5 Li1 O4 C39 71.3(3)
O6 Li1 O4 C39 148.3(4)
O3 Li1 O4 C39 -22.7(3)
O11 Li1 O4 C39 58.7(14)
O7 Li1 O4 C39 -120.4(10)
O12 Li1 O4 C39 144.3(13)
O1 Li1 O4 C39 -65.3(10)
O10 Li1 O5 C42 143.3(8)
O9 Li1 O5 C42 92.4(6)
O8 Li1 O5 C42 -158.2(6)
O2 Li1 O5 C42 -16.6(14)
O6 Li1 O5 C42 14.1(4)
O3 Li1 O5 C42 -170.8(3)
O4 Li1 O5 C42 112.6(3)
O11 Li1 O5 C42 -71.6(5)
O7 Li1 O5 C42 -38(2)
O12 Li1 O5 C42 7.5(8)
O1 Li1 O5 C42 -78.3(3)
O10 Li1 O5 C41 -59.1(8)
O9 Li1 O5 C41 -110.0(7)
O8 Li1 O5 C41 -0.6(8)
O2 Li1 O5 C41 141.1(13)
O6 Li1 O5 C41 171.7(5)
O3 Li1 O5 C41 -13.1(5)
O4 Li1 O5 C41 -89.8(5)
O11 Li1 O5 C41 86.0(6)
O7 Li1 O5 C41 120(2)
O12 Li1 O5 C41 165.1(9)
O1 Li1 O5 C41 79.3(5)
C41 O5 C42 C43 165.5(5)
Li1 O5 C42 C43 -33.1(5)
O5 C42 C43 O6 40.0(6)
C42 C43 O6 C44 174.9(5)
C42 C43 O6 Li1 -29.2(6)
O10 Li1 O6 C43 -16.4(6)
O9 Li1 O6 C43 -96.4(6)
O8 Li1 O6 C43 160(2)
O2 Li1 O6 C43 -177.8(5)
O5 Li1 O6 C43 9.0(5)
O3 Li1 O6 C43 -21(2)
O4 Li1 O6 C43 -83.2(5)
O11 Li1 O6 C43 78.5(6)
O7 Li1 O6 C43 170.7(7)
O12 Li1 O6 C43 66(9)
O1 Li1 O6 C43 105.5(5)
O10 Li1 O6 C44 136.6(6)
O9 Li1 O6 C44 56.6(7)
O8 Li1 O6 C44 -47(2)
O2 Li1 O6 C44 -24.8(6)
O5 Li1 O6 C44 162.0(5)
O3 Li1 O6 C44 132.2(18)
O4 Li1 O6 C44 69.8(6)
O11 Li1 O6 C44 -128.5(7)
O7 Li1 O6 C44 -36.4(7)
O12 Li1 O6 C44 -141(10)
O1 Li1 O6 C44 -101.5(5)
O10 Li1 O7 C46 48(6)
O9 Li1 O7 C46 100.5(16)
O8 Li1 O7 C46 -0.3(15)
O2 Li1 O7 C46 77(5)
O5 Li1 O7 C46 -127(2)
O6 Li1 O7 C46 -177.7(15)
O3 Li1 O7 C46 4.3(16)
O4 Li1 O7 C46 83.1(16)
O11 Li1 O7 C46 -96.6(16)
O12 Li1 O7 C46 -170.4(17)
O1 Li1 O7 C46 -82.6(16)
O10 Li1 O7 C45 -155(4)
O9 Li1 O7 C45 -103(2)
O8 Li1 O7 C45 156(2)
O2 Li1 O7 C45 -126(7)
O5 Li1 O7 C45 29(4)
O6 Li1 O7 C45 -21(2)
O3 Li1 O7 C45 161(2)
O4 Li1 O7 C45 -120.1(19)
O11 Li1 O7 C45 60(2)
O12 Li1 O7 C45 -14(2)
O1 Li1 O7 C45 74.2(18)
C45 O7 C46 C47 175.0(18)
Li1 O7 C46 C47 -24(2)
O7 C46 C47 O8 47(3)
C46 C47 O8 C48 167(2)
C46 C47 O8 Li1 -49(2)
O10 Li1 O8 C47 -146.2(15)
O9 Li1 O8 C47 -63.9(16)
O2 Li1 O8 C47 14.4(14)
O5 Li1 O8 C47 -174.2(14)
O6 Li1 O8 C47 37(3)
O3 Li1 O8 C47 -142(2)
O4 Li1 O8 C47 -80.7(15)
O11 Li1 O8 C47 116.9(15)
O7 Li1 O8 C47 26.4(15)
O12 Li1 O8 C47 66(5)
O1 Li1 O8 C47 93.6(15)
O10 Li1 O8 C48 -7(2)
O9 Li1 O8 C48 76(2)
O2 Li1 O8 C48 154(2)
O5 Li1 O8 C48 -35(2)
O6 Li1 O8 C48 177(2)
O3 Li1 O8 C48 -3.0(18)
O4 Li1 O8 C48 59(2)
O11 Li1 O8 C48 -104(2)
O7 Li1 O8 C48 166(2)
O12 Li1 O8 C48 -154(5)
O1 Li1 O8 C48 -127(2)
O10 Li1 O9 C50 21.0(16)
O8 Li1 O9 C50 -73.6(17)
O2 Li1 O9 C50 -146.3(17)
O5 Li1 O9 C50 46.5(17)
O6 Li1 O9 C50 120.6(16)
O3 Li1 O9 C50 -49.8(16)
O4 Li1 O9 C50 -22.0(14)
O11 Li1 O9 C50 104(3)
O7 Li1 O9 C50 -151.1(18)
O12 Li1 O9 C50 118(2)
O1 Li1 O9 C50 -158.7(14)
O10 Li1 O9 C49 168(2)
O8 Li1 O9 C49 73(2)
O2 Li1 O9 C49 1(2)
O5 Li1 O9 C49 -167(2)
O6 Li1 O9 C49 -92(2)
O3 Li1 O9 C49 97(2)
O4 Li1 O9 C49 125(3)
O11 Li1 O9 C49 -109(2)
O7 Li1 O9 C49 -4(2)
O12 Li1 O9 C49 -95(2)
O1 Li1 O9 C49 -12(3)
C49 O9 C50 C51 162(2)
Li1 O9 C50 C51 -43(2)
O9 C50 C51 O10 49(3)
C50 C51 O10 C52 179(2)
C50 C51 O10 Li1 -29(2)
O9 Li1 O10 C52 156(2)
O8 Li1 O10 C52 -104(2)
O2 Li1 O10 C52 -167(2)
O5 Li1 O10 C52 26(2)
O6 Li1 O10 C52 75(2)
O3 Li1 O10 C52 -105(2)
O4 Li1 O10 C52 172(2)
O11 Li1 O10 C52 -6(2)
O7 Li1 O10 C52 -151(5)
O12 Li1 O10 C52 68(2)
O1 Li1 O10 C52 -24(2)
O9 Li1 O10 C51 6.1(14)
O8 Li1 O10 C51 106.5(14)
O2 Li1 O10 C51 43(2)
O5 Li1 O10 C51 -123.9(17)
O6 Li1 O10 C51 -74.3(14)
O3 Li1 O10 C51 104.9(14)
O4 Li1 O10 C51 22.2(13)
O11 Li1 O10 C51 -156.2(14)
O7 Li1 O10 C51 59(6)
O12 Li1 O10 C51 -81.9(16)
O1 Li1 O10 C51 -174.0(13)
O10 Li1 O11 C54 97.3(15)
O9 Li1 O11 C54 17(3)
O8 Li1 O11 C54 -165.7(15)
O2 Li1 O11 C54 -89.8(15)
O5 Li1 O11 C54 78.9(15)
O6 Li1 O11 C54 0.0(15)
O3 Li1 O11 C54 170.1(14)
O4 Li1 O11 C54 92.5(18)
O7 Li1 O11 C54 -88.4(18)
O12 Li1 O11 C54 1.7(18)
O1 Li1 O11 C54 -114.6(16)
O10 Li1 O11 C53 -116.5(17)
O9 Li1 O11 C53 163(2)
O8 Li1 O11 C53 -19.5(17)
O2 Li1 O11 C53 56.5(17)
O5 Li1 O11 C53 -134.8(17)
O6 Li1 O11 C53 146.3(17)
O3 Li1 O11 C53 -43.6(17)
O4 Li1 O11 C53 -121(2)
O7 Li1 O11 C53 57.9(19)
O12 Li1 O11 C53 148(2)
O1 Li1 O11 C53 31.7(15)
C53 O11 C54 C55 -179(2)
Li1 O11 C54 C55 -30(2)
O11 C54 C55 O12 52(3)
C54 C55 O12 C56 171(2)
C54 C55 O12 Li1 -52(2)
O10 Li1 O12 C55 -66(2)
O9 Li1 O12 C55 -147(2)
O8 Li1 O12 C55 82(6)
O2 Li1 O12 C55 131.2(19)
O5 Li1 O12 C55 -43.3(19)
O6 Li1 O12 C55 -165(11)
O3 Li1 O12 C55 -35(5)
O4 Li1 O12 C55 -132.9(17)
O11 Li1 O12 C55 28.3(17)
O7 Li1 O12 C55 120(2)
O1 Li1 O12 C55 54.9(19)
O10 Li1 O12 C56 59(4)
O9 Li1 O12 C56 -22(4)
O8 Li1 O12 C56 -153(3)
O2 Li1 O12 C56 -103(4)
O5 Li1 O12 C56 82(4)
O6 Li1 O12 C56 -39(7)
O3 Li1 O12 C56 90(5)
O4 Li1 O12 C56 -8(4)
O11 Li1 O12 C56 154(4)
O7 Li1 O12 C56 -115(4)
O1 Li1 O12 C56 -180(4)
C63 C57 C58 C59 177.5(5)
C62 C57 C58 C59 -0.9(6)
C57 C58 C59 C60 2.8(8)
C58 C59 C60 C61 -4.5(9)
C59 C60 C61 C62 4.9(10)
C60 C61 C62 C57 -3.3(9)
C58 C57 C62 C61 0.9(6)
C63 C57 C62 C61 -177.5(5)
